data_7203872
loop_
_publ_author_name
'Kuhn, Norbert'
'Kotowski, Heike'
'Steimann, Manfred'
'Speiser, Bernd'
'W\"urde, Marc'
'Henkel, Gerald'

_publ_section_title
;
 Synthesis, oxidation and protonation of octamethyl-1,1'-bipyrrole
;
_journal_issue 2
_journal_name_full 'Journal of the Chemical Society, Perkin Transactions 2'
_journal_page_first 353
_journal_paper_doi 10.1039/a905603c
_journal_year 2000
_chemical_formula_sum 'C16 H25 I4 N2'
_chemical_formula_weight 752.98
_space_group_IT_number 2
_symmetry_cell_setting triclinic
_symmetry_space_group_name_Hall '-P 1'
_symmetry_space_group_name_H-M 'P -1'
_atom_sites_solution_hydrogens geom
_atom_sites_solution_primary direct
_atom_sites_solution_secondary difmap
_audit_creation_method SHELXTL+
_cell_angle_alpha 86.16(3)
_cell_angle_beta 84.31(3)
_cell_angle_gamma 72.48(3)
_cell_formula_units_Z 2
_cell_length_a 8.376(3)
_cell_length_b 11.618(5)
_cell_length_c 12.271(4)
_cell_measurement_reflns_used 18
_cell_measurement_temperature 150
_cell_measurement_theta_max 40
_cell_measurement_theta_min 20
_cell_volume 1132.2(8)
_computing_cell_refinement 'P3 (Siemens, 1991)'
_computing_data_collection 'P3 (Siemens, 1991)'
_computing_data_reduction 'P3 (Siemens, 1991)'
_computing_publication_material 'SHELXL-97 (Sheldrick, 1997)'
_computing_structure_refinement 'SHELXTL PLUS (Sheldrick, 1991)'
_computing_structure_solution 'SHELXS-90 (Sheldrick, 1990)'
_diffrn_ambient_temperature 150
_diffrn_measured_fraction_theta_full 1.000
_diffrn_measured_fraction_theta_max 1.000
_diffrn_measurement_device_type 'Siemens P4RA'
_diffrn_measurement_method '\w scans'
_diffrn_radiation_monochromator graphite
_diffrn_radiation_source 'fine-focus rotating anode tube'
_diffrn_radiation_type MoK\a
_diffrn_radiation_wavelength 0.71073
_diffrn_reflns_limit_h_max 0
_diffrn_reflns_limit_h_min -10
_diffrn_reflns_limit_k_max 14
_diffrn_reflns_limit_k_min -14
_diffrn_reflns_limit_l_max 15
_diffrn_reflns_limit_l_min -15
_diffrn_reflns_number 4940
_diffrn_reflns_theta_full 27.00
_diffrn_reflns_theta_max 27.00
_diffrn_reflns_theta_min 2.44
_diffrn_standards_interval_count 99
_diffrn_standards_number 1
_exptl_absorpt_coefficient_mu 5.504
_exptl_absorpt_correction_T_max 0.995
_exptl_absorpt_correction_T_min 0.308
_exptl_absorpt_correction_type psi-scan
_exptl_crystal_density_diffrn 2.209
_exptl_crystal_density_method 'not measured'
_exptl_crystal_F_000 694
_exptl_crystal_size_max 0.55
_exptl_crystal_size_mid 0.23
_exptl_crystal_size_min 0.12
_refine_diff_density_max 1.630
_refine_diff_density_min -1.303
_refine_diff_density_rms 0.132
_refine_ls_extinction_method 'SHELXTL PLUS'
_refine_ls_hydrogen_treatment mixed
_refine_ls_matrix_type full
_refine_ls_number_parameters 209
_refine_ls_number_reflns 4940
_refine_ls_R_factor_gt 0.0310
_refine_ls_structure_factor_coef F
_refine_ls_weighting_details 'calc w=1/[\s^2^(Fo)+(0.0001)(Fo^2^)]'
_refine_ls_weighting_scheme calc
_refine_ls_wR_factor_gt 0.0382
_reflns_number_gt 4529
_reflns_number_total 4940
_reflns_threshold_expression >2sigma(I)
_cod_data_source_file a905603c.txt
_cod_data_source_block pyr2hi4
_cod_depositor_comments
;
The following automatic conversions were performed:
'_exptl_absorpt_correction_type' value 'psi scan' changed to 'psi-scan'
according to '/home/saulius/struct/CIF-dictionaries/cif_core.dic'
dictionary named 'cif_core.dic' version 2.4.1 from 2010-06-29.

Automatic conversion script
Id: cif_fix_enum 1527 2010-12-29 10:47:43Z saulius 
;
_cod_original_cell_volume 1132.2
_cod_database_code 7203872

loop_
_symmetry_equiv_pos_as_xyz
'x, y, z'
'-x, -y, -z'

loop_
_atom_site_aniso_label
_atom_site_aniso_U_11
_atom_site_aniso_U_22
_atom_site_aniso_U_33
_atom_site_aniso_U_12
_atom_site_aniso_U_13
_atom_site_aniso_U_23
N(1) 0.022(2) 0.018(1) 0.033(2) -0.008(1) 0.001(2) -0.003(1)
C(1) 0.026(2) 0.024(2) 0.022(2) -0.014(2) 0.002(2) -0.004(2)
C(2) 0.032(2) 0.025(2) 0.017(2) -0.014(2) 0.000(2) -0.002(2)
C(3) 0.032(2) 0.025(2) 0.025(2) -0.010(2) -0.005(2) -0.002(2)
C(4) 0.021(2) 0.026(2) 0.031(2) -0.009(2) 0.000(2) -0.006(2)
C(5) 0.025(2) 0.032(2) 0.035(3) -0.012(2) -0.007(2) -0.003(2)
C(6) 0.047(3) 0.021(2) 0.044(3) -0.018(2) 0.001(2) -0.001(2)
C(7) 0.039(3) 0.028(2) 0.033(3) -0.007(2) -0.005(2) 0.000(2)
C(8) 0.026(2) 0.032(2) 0.060(4) -0.014(2) -0.005(2) -0.006(2)
N(2) 0.024(2) 0.020(1) 0.022(2) -0.009(1) -0.001(1) -0.002(1)
C(9) 0.032(2) 0.030(2) 0.023(2) -0.015(2) 0.000(2) 0.000(2)
C(10) 0.039(2) 0.022(2) 0.039(3) -0.015(2) -0.013(2) 0.005(2)
C(11) 0.028(2) 0.026(2) 0.037(3) -0.005(2) -0.012(2) -0.008(2)
C(12) 0.028(2) 0.030(2) 0.022(2) -0.009(2) -0.001(2) -0.003(2)
C(13) 0.050(3) 0.051(3) 0.025(3) -0.028(2) 0.005(2) -0.003(2)
C(14) 0.073(4) 0.032(2) 0.065(4) -0.026(3) -0.028(3) 0.017(3)
C(15) 0.043(3) 0.033(2) 0.061(4) -0.004(2) -0.006(3) -0.018(2)
C(16) 0.040(3) 0.046(3) 0.023(2) -0.014(2) -0.002(2) -0.002(2)
I(1) 0.0393(2) 0.0267(2) 0.0399(2) -0.0038(1) 0.0022(1) 0.0020(1)
I(2) 0.0324(2) 0.0265(2) 0.0343(2) -0.0074(1) -0.0112(1) 0.0016(1)
I(3) 0.0565(2) 0.0513(2) 0.0285(2) -0.0097(2) -0.0094(2) -0.0028(2)
I(4) 0.0331(2) 0.0317(2) 0.0280(2) -0.0089(1) 0.0026(1) -0.0006(1)

loop_
_atom_site_label
_atom_site_fract_x
_atom_site_fract_y
_atom_site_fract_z
_atom_site_U_iso_or_equiv
N(1) 0.0480(4) 0.5014(3) 0.7856(3) 0.024(1)
C(1) 0.1562(5) 0.5742(3) 0.7803(3) 0.023(1)
C(2) 0.0632(5) 0.6872(3) 0.7509(3) 0.024(1)
C(3) -0.1015(5) 0.6845(3) 0.7318(4) 0.027(1)
C(4) -0.1075(5) 0.5688(3) 0.7503(4) 0.025(1)
C(5) 0.3315(5) 0.5242(4) 0.8129(4) 0.030(1)
C(6) 0.1192(6) 0.7981(4) 0.7442(4) 0.036(2)
C(7) -0.2430(6) 0.7920(4) 0.6986(4) 0.034(2)
C(8) -0.2485(5) 0.5140(4) 0.7495(5) 0.038(2)
N(2) 0.1082(4) 0.3767(3) 0.7816(3) 0.022(1)
C(9) 0.0795(5) 0.3016(4) 0.8601(4) 0.027(1)
C(10) 0.1592(6) 0.1792(3) 0.8255(4) 0.031(2)
C(11) 0.2341(5) 0.1841(4) 0.7245(4) 0.030(1)
C(12) 0.2098(5) 0.3129(3) 0.6874(4) 0.026(1)
C(13) -0.0219(7) 0.3374(4) 0.9639(4) 0.039(2)
C(14) 0.1541(8) 0.0712(4) 0.8975(5) 0.054(2)
C(15) 0.3331(7) 0.0836(4) 0.6533(5) 0.046(2)
C(16) 0.1317(6) 0.3571(4) 0.5808(4) 0.036(2)
I(1) 0.15620(4) 0.88996(2) 0.40158(3) 0.0372(1)
I(2) 0.33536(4) 0.82955(2) 0.18360(3) 0.0309(1)
I(3) 0.52095(5) 0.76579(3) -0.02627(3) 0.0464(1)
I(4) 0.39964(4) 0.61759(2) 0.48446(3) 0.0315(1)
H(5a) 0.3866 0.5861 0.8038 0.086(14)
H(5b) 0.3281 0.4967 0.8884 0.086(14)
H(5c) 0.3923 0.4577 0.7681 0.086(14)
H(6a) 0.2345 0.7768 0.7605 0.063(11)
H(6b) 0.1083 0.8344 0.6717 0.063(11)
H(6c) 0.0508 0.8544 0.7963 0.063(11)
H(7a) -0.3404 0.7670 0.6910 0.037(8)
H(7b) -0.2691 0.8518 0.7533 0.037(8)
H(7c) -0.2093 0.8258 0.6298 0.037(8)
H(8a) -0.3451 0.5733 0.7230 0.054(10)
H(8b) -0.2142 0.4464 0.7026 0.054(10)
H(8c) -0.2764 0.4872 0.8227 0.054(10)
H(12) 0.3173 0.3274 0.6824 0.042(15)
H(13a) -0.0597 0.4239 0.9664 0.058(10)
H(13b) -0.1173 0.3072 0.9688 0.058(10)
H(13c) 0.0448 0.3043 1.0242 0.058(10)
H(14a) 0.2139 -0.0008 0.8596 0.093(15)
H(14b) 0.2055 0.0726 0.9637 0.093(15)
H(14c) 0.0393 0.0724 0.9152 0.093(15)
H(15a) 0.3358 0.0074 0.6899 0.081(13)
H(15b) 0.2822 0.0904 0.5856 0.081(13)
H(15c) 0.4457 0.0886 0.6387 0.081(13)
H(16a) 0.1241 0.4408 0.5675 0.049(9)
H(16b) 0.2000 0.3110 0.5219 0.049(9)
H(16c) 0.0213 0.3475 0.5853 0.049(9)

loop_
_atom_type_symbol
_atom_type_description
_atom_type_scat_dispersion_real
_atom_type_scat_dispersion_imag
_atom_type_scat_source
C C 0.0033 0.0016 'International Tables Vol C Tables 4.2.6.8 and 6.1.1.4'
H H 0.0000 0.0000 'International Tables Vol C Tables 4.2.6.8 and 6.1.1.4'
N N 0.0061 0.0033 'International Tables Vol C Tables 4.2.6.8 and 6.1.1.4'
I I -0.4742 1.8119 'International Tables Vol C Tables 4.2.6.8 and 6.1.1.4'

loop_
_geom_angle_atom_site_label_1
_geom_angle_atom_site_label_2
_geom_angle_atom_site_label_3
_geom_angle
_geom_angle_site_symmetry_1
_geom_angle_site_symmetry_3
C(1) N(1) C(4) 109.8(3) . .
C(1) N(1) N(2) 122.1(3) . .
C(4) N(1) N(2) 123.2(4) . .
N(1) C(1) C(2) 106.3(4) . .
N(1) C(1) C(5) 120.9(3) . .
C(2) C(1) C(5) 132.6(4) . .
C(1) C(2) C(3) 108.8(4) . .
C(1) C(2) C(6) 126.0(4) . .
C(3) C(2) C(6) 125.1(3) . .
C(2) C(3) C(4) 108.2(3) . .
C(2) C(3) C(7) 125.4(4) . .
C(4) C(3) C(7) 126.5(4) . .
N(1) C(4) C(3) 106.7(4) . .
N(1) C(4) C(8) 121.1(4) . .
C(3) C(4) C(8) 131.8(4) . .
N(1) N(2) C(9) 124.4(3) . .
N(1) N(2) C(12) 123.8(3) . .
C(9) N(2) C(12) 111.8(3) . .
N(2) C(9) C(10) 108.6(4) . .
N(2) C(9) C(13) 124.9(4) . .
C(10) C(9) C(13) 126.5(4) . .
C(9) C(10) C(11) 108.6(4) . .
C(9) C(10) C(14) 122.3(4) . .
C(11) C(10) C(14) 129.1(4) . .
C(10) C(11) C(12) 109.6(4) . .
C(10) C(11) C(15) 129.5(4) . .
C(12) C(11) C(15) 120.9(4) . .
N(2) C(12) C(11) 101.5(3) . .
N(2) C(12) C(16) 112.3(3) . .
N(2) C(12) H(12) 108.0 . .
C(11) C(12) H(12) 107.9 . .
C(16) C(12) H(12) 107.9 . .
C(11) C(12) C(16) 118.6(4) . .
I(1) I(2) I(3) 178.0(1) . .

loop_
_geom_bond_atom_site_label_1
_geom_bond_atom_site_label_2
_geom_bond_distance
_geom_bond_site_symmetry_2
N(1) C(1) 1.408(6) .
N(1) C(4) 1.396(5) .
N(1) N(2) 1.386(4) .
C(1) C(2) 1.355(5) .
C(1) C(5) 1.492(6) .
C(2) C(3) 1.432(7) .
C(2) C(6) 1.492(7) .
C(3) C(4) 1.363(6) .
C(3) C(7) 1.506(6) .
C(4) C(8) 1.503(7) .
N(2) C(9) 1.311(6) .
N(2) C(12) 1.466(5) .
C(9) C(10) 1.449(6) .
C(9) C(13) 1.469(7) .
C(10) C(11) 1.338(7) .
C(10) C(14) 1.494(7) .
C(11) C(12) 1.494(6) .
C(11) C(15) 1.491(7) .
C(12) C(16) 1.509(7) .
C(12) H(12) 0.960 .
I(1) I(2) 2.953(1) .
I(2) I(3) 2.892(1) .
I(4) I(4) 2.768(1) 2_666
